data_7061280
loop_
_publ_author_name
'Lamola, Jairus L.'
'Adeyinka, Adedapo S.'
'Malan, Frederick P.'
'Moshapo, Paseka T.'
'Holzapfel, Cedric W.'
'Maumela, Munaka Christopher'

_publ_section_title
;
 Exploring steric and electronic parameters of biaryl phosphacycles
;
_journal_issue 10
_journal_name_full 'New Journal of Chemistry'
_journal_page_first 4677
_journal_page_last 4686
_journal_paper_doi 10.1039/D1NJ05769C
_journal_volume 46
_journal_year 2022
_chemical_formula_moiety 'C22 H27 O2 P Se'
_chemical_formula_sum 'C22 H27 O2 P Se'
_chemical_formula_weight 433.36
_space_group_crystal_system monoclinic
_space_group_IT_number 14
_space_group_name_Hall '-P 2ybc'
_space_group_name_H-M_alt 'P 1 21/c 1'
_atom_sites_solution_hydrogens geom
_atom_sites_solution_primary iterative
_audit_creation_date 2020-12-22
_audit_creation_method
;
Olex2 1.3
(compiled 2019.09.11 svn.r3662 for OlexSys, GUI svn.r5938)
;
_audit_update_record
;
2020-12-22 deposited with the CCDC.	2022-02-02 downloaded from the CCDC.
;
_cell_angle_alpha 90
_cell_angle_beta 90.347(2)
_cell_angle_gamma 90
_cell_formula_units_Z 4
_cell_length_a 7.4669(2)
_cell_length_b 17.7087(4)
_cell_length_c 15.2071(3)
_cell_measurement_reflns_used 10869
_cell_measurement_temperature 149.99(10)
_cell_measurement_theta_max 75.7950
_cell_measurement_theta_min 3.8010
_cell_volume 2010.78(8)
_computing_cell_refinement 'CrysAlisPro 1.171.40.82a (Rigaku OD, 2020)'
_computing_data_collection 'CrysAlisPro 1.171.40.82a (Rigaku OD, 2020)'
_computing_data_reduction 'CrysAlisPro 1.171.40.82a (Rigaku OD, 2020)'
_computing_molecular_graphics 'Olex2 1.3 (Dolomanov et al., 2009)'
_computing_publication_material 'Olex2 1.3 (Dolomanov et al., 2009)'
_computing_structure_refinement 'ShelXL 2018/3 (Sheldrick, 2015)'
_computing_structure_solution 'olex2.solve 1.3 (Bourhis et al., 2015)'
_diffrn_ambient_environment N~2~
_diffrn_ambient_temperature 149.99(10)
_diffrn_detector 'Hybrid Pixel Array Detector'
_diffrn_detector_area_resol_mean 10.0000
_diffrn_detector_type HyPix
_diffrn_measured_fraction_theta_full 0.958
_diffrn_measured_fraction_theta_max 0.907
_diffrn_measurement_details
;
List of Runs (angles in degrees, time in seconds):

  # Type    Start    End  Width  t~exp~   \w     \q     \k     \f   Frames
#--------------------------------------------------------------------------
  1  \w     25.00 120.00   0.50    0.07    --   47.20  77.00  60.00  190
  2  \w     34.00 120.00   0.50    0.07    --   47.20  48.00 -43.00  172
  3  \w     91.00 176.00   0.50    0.30    --  104.75  15.00-120.00  170
  4  \w     32.00 120.00   0.50    0.07    --   47.20  57.00-180.00  176
  5  \w    -27.00  12.00   0.50    0.07    --   47.20 -19.00-150.00   78
  6  \w    -27.00  12.00   0.50    0.07    --   47.20 -19.00  30.00   78
  7  \w    -27.00  12.00   0.50    0.07    --   47.20 -19.00 -30.00   78
  8  \w     32.00  80.00   0.50    0.30    --  104.75 -61.00-120.00   96
  9  \w     32.00 128.00   0.50    0.30    --  104.75 -77.00 -30.00  192
 10  \w     32.00  80.00   0.50    0.30    --  104.75 -61.00 -30.00   96
 11  \w     -4.00  28.00   0.50    0.07    --  -47.20  19.00  60.00   64
 12  \w    -72.00 -29.00   0.50    0.30    -- -102.00  61.00 120.00   86
 13  \w    -72.00 -29.00   0.50    0.30    -- -102.00  61.00-180.00   86
 14  \w   -112.00 -29.00   0.50    0.30    -- -102.00 125.00-180.00  166
 15  \w     18.00  95.00   0.50    0.07    --   47.20-125.00 -60.00  154
 16  \w     32.00 106.00   0.50    0.30    --  104.75 -96.00 -50.00  148
 17  \w     -4.00  28.00   0.50    0.07    --  -47.20  19.00 150.00   64
 18  \w   -168.00 -90.00   0.50    0.30    -- -102.00 -15.00  60.00  156
 19  \w   -174.00 -88.00   0.50    0.30    -- -102.00 -48.00 168.00  172
 20  \w   -175.00 -80.00   0.50    0.30    -- -102.00 -84.00  45.00  190
 21  \w   -120.00 -74.00   0.50    0.07    --  -47.20-125.00 -90.00   92
;
_diffrn_measurement_device 'four-circle diffractometer'
_diffrn_measurement_device_type 'XtaLAB Synergy R, DW system, HyPix'
_diffrn_measurement_method '\w scans'
_diffrn_orient_matrix_type 'CrysAlisPro convention (1999,Acta A55,543-557)'
_diffrn_orient_matrix_UB_11 -0.1930137000
_diffrn_orient_matrix_UB_12 -0.0191557000
_diffrn_orient_matrix_UB_13 -0.0287117000
_diffrn_orient_matrix_UB_21 -0.0085761000
_diffrn_orient_matrix_UB_22 0.0736686000
_diffrn_orient_matrix_UB_23 -0.0536478000
_diffrn_orient_matrix_UB_31 0.0727158000
_diffrn_orient_matrix_UB_32 -0.0420186000
_diffrn_orient_matrix_UB_33 -0.0810003000
_diffrn_radiation_monochromator mirror
_diffrn_radiation_probe x-ray
_diffrn_radiation_type 'Cu K\a'
_diffrn_radiation_wavelength 1.54184
_diffrn_reflns_av_R_equivalents 0.0370
_diffrn_reflns_av_unetI/netI 0.0269
_diffrn_reflns_Laue_measured_fraction_full 0.958
_diffrn_reflns_Laue_measured_fraction_max 0.907
_diffrn_reflns_limit_h_max 9
_diffrn_reflns_limit_h_min -9
_diffrn_reflns_limit_k_max 19
_diffrn_reflns_limit_k_min -22
_diffrn_reflns_limit_l_max 18
_diffrn_reflns_limit_l_min -19
_diffrn_reflns_number 16220
_diffrn_reflns_point_group_measured_fraction_full 0.958
_diffrn_reflns_point_group_measured_fraction_max 0.907
_diffrn_reflns_theta_full 67.684
_diffrn_reflns_theta_max 76.267
_diffrn_reflns_theta_min 3.831
_diffrn_source 'Rotating-anode X-ray tube'
_diffrn_source_type 'Rigaku (Cu) X-ray Source'
_exptl_absorpt_coefficient_mu 3.378
_exptl_absorpt_correction_T_max 1.00000
_exptl_absorpt_correction_T_min 0.81917
_exptl_absorpt_correction_type multi-scan
_exptl_absorpt_process_details
;
CrysAlisPro 1.171.40.82a (Rigaku Oxford Diffraction, 2020)
Empirical absorption correction using spherical harmonics,
implemented in SCALE3 ABSPACK scaling algorithm.
;
_exptl_crystal_colour colourless
_exptl_crystal_density_diffrn 1.432
_exptl_crystal_description block
_exptl_crystal_F_000 896
_exptl_crystal_size_max 0.245
_exptl_crystal_size_mid 0.200
_exptl_crystal_size_min 0.154
_refine_diff_density_max 0.654
_refine_diff_density_min -0.624
_refine_diff_density_rms 0.106
_refine_ls_extinction_method none
_refine_ls_goodness_of_fit_ref 1.207
_refine_ls_hydrogen_treatment constr
_refine_ls_matrix_type full
_refine_ls_number_parameters 237
_refine_ls_number_reflns 3834
_refine_ls_number_restraints 0
_refine_ls_restrained_S_all 1.207
_refine_ls_R_factor_all 0.0575
_refine_ls_R_factor_gt 0.0552
_refine_ls_shift/su_max 0.000
_refine_ls_shift/su_mean 0.000
_refine_ls_structure_factor_coef Fsqd
_refine_ls_weighting_details 'w=1/[\s^2^(Fo^2^)+(0.0047P)^2^+12.2243P] where P=(Fo^2^+2Fc^2^)/3'
_refine_ls_weighting_scheme calc
_refine_ls_wR_factor_gt 0.1353
_refine_ls_wR_factor_ref 0.1362
_reflns_Friedel_coverage 0.000
_reflns_number_gt 3605
_reflns_number_total 3834
_reflns_threshold_expression 'I > 2\s(I)'
_cod_data_source_file d1nj05769c2.cif
_cod_data_source_block cm_uj03_lt
_cod_depositor_comments 'Adding full bibliography for 7061279--7061288.cif.'
_cod_database_code 7061280
_shelx_shelxl_version_number 2018/3
_chemical_oxdiff_formula 'C20 H20 N O P'
_shelx_space_group_comment
;
The symmetry employed for this shelxl refinement is uniquely defined
by the following loop, which should always be used as a source of
symmetry information in preference to the above space-group names.
They are only intended as comments.
;
_reflns_odcompleteness_completeness 94.12
_reflns_odcompleteness_iscentric 1
_reflns_odcompleteness_theta 71.98
_olex2_refinement_description
;
1. Fixed Uiso
 At 1.2 times of:
  All C(H) groups, All C(H,H) groups
 At 1.5 times of:
  All C(H,H,H) groups
2.a Ternary CH refined with riding coordinates:
 C6(H6), C2(H2)
2.b Secondary CH2 refined with riding coordinates:
 C5(H5A,H5B), C3(H3A,H3B), C4(H4A,H4B), C25(H25A,H25B), C24(H24A,H24B),
 C23(H23A,H23B)
2.c Aromatic/amide H refined with riding coordinates:
 C17(H17), C9(H9), C11(H11), C10(H10), C8(H8), C15(H15), C16(H16)
2.d Idealised Me refined as rotating group:
 C22(H22A,H22B,H22C), C20(H20A,H20B,H20C)
;
_olex2_submission_special_instructions 'No special instructions were received'
_oxdiff_exptl_absorpt_empirical_details
;
Empirical correction (ABSPACK) includes:
- Absorption correction using spherical harmonics
- Frame scaling
;
_oxdiff_exptl_absorpt_empirical_full_max 3.435
_oxdiff_exptl_absorpt_empirical_full_min 0.525

loop_
_space_group_symop_operation_xyz
'x, y, z'
'-x, y+1/2, -z+1/2'
'-x, -y, -z'
'x, -y-1/2, z-1/2'

loop_
_atom_site_label
_atom_site_type_symbol
_atom_site_fract_x
_atom_site_fract_y
_atom_site_fract_z
_atom_site_U_iso_or_equiv
_atom_site_adp_type
_atom_site_occupancy
_atom_site_site_symmetry_order
_atom_site_calc_flag
_atom_site_refinement_flags_posn
_atom_site_refinement_flags_adp
_atom_site_refinement_flags_occupancy
_atom_site_disorder_assembly
_atom_site_disorder_group
Se1 Se 0.33156(7) 0.68032(3) 0.90503(4) 0.03012(17) Uani 1 1 d . . . . .
P1 P 0.53379(15) 0.68120(6) 0.80832(8) 0.0214(3) Uani 1 1 d . . . . .
O21 O 0.2809(4) 0.50109(19) 0.8285(2) 0.0264(7) Uani 1 1 d . . . . .
O19 O 0.7950(4) 0.4941(2) 0.6560(2) 0.0279(7) Uani 1 1 d . . . . .
C12 C 0.4693(6) 0.5594(3) 0.6868(3) 0.0208(9) Uani 1 1 d . . . . .
C13 C 0.5475(6) 0.5023(3) 0.7487(3) 0.0220(10) Uani 1 1 d . . . . .
C14 C 0.7177(6) 0.4711(3) 0.7320(3) 0.0235(10) Uani 1 1 d . . . . .
C18 C 0.4535(6) 0.4767(3) 0.8223(3) 0.0231(10) Uani 1 1 d . . . . .
C7 C 0.4581(6) 0.6368(3) 0.7068(3) 0.0226(10) Uani 1 1 d . . . . .
C17 C 0.5337(7) 0.4282(3) 0.8830(3) 0.0283(11) Uani 1 1 d . . . . .
H17 H 0.472872 0.413613 0.933419 0.034 Uiso 1 1 calc R U . . .
C9 C 0.3123(7) 0.6583(3) 0.5656(3) 0.0304(11) Uani 1 1 d . . . . .
H9 H 0.257525 0.691157 0.526103 0.036 Uiso 1 1 calc R U . . .
C11 C 0.4083(6) 0.5337(3) 0.6055(3) 0.0258(10) Uani 1 1 d . . . . .
H11 H 0.419346 0.482782 0.591710 0.031 Uiso 1 1 calc R U . . .
C5 C 0.8854(6) 0.6504(3) 0.7656(3) 0.0291(11) Uani 1 1 d . . . . .
H5A H 0.998850 0.629103 0.784666 0.035 Uiso 1 1 calc R U . . .
H5B H 0.840430 0.619047 0.718030 0.035 Uiso 1 1 calc R U . . .
C10 C 0.3313(7) 0.5826(3) 0.5445(3) 0.0287(11) Uani 1 1 d . . . . .
H10 H 0.292928 0.564641 0.490055 0.034 Uiso 1 1 calc R U . . .
C8 C 0.3746(7) 0.6846(3) 0.6451(3) 0.0284(11) Uani 1 1 d . . . . .
H8 H 0.361186 0.735470 0.658455 0.034 Uiso 1 1 calc R U . . .
C15 C 0.7963(7) 0.4211(3) 0.7917(3) 0.0296(11) Uani 1 1 d . . . . .
H15 H 0.909002 0.400943 0.780730 0.036 Uiso 1 1 calc R U . . .
C3 C 0.7515(7) 0.7758(3) 0.7093(4) 0.0309(11) Uani 1 1 d . . . . .
H3A H 0.696183 0.755926 0.656309 0.037 Uiso 1 1 calc R U . . .
H3B H 0.786941 0.827444 0.697198 0.037 Uiso 1 1 calc R U . . .
C6 C 0.7528(6) 0.6453(3) 0.8428(3) 0.0249(10) Uani 1 1 d . . . . .
H6 H 0.738610 0.591846 0.857736 0.030 Uiso 1 1 calc R U . . .
C4 C 0.9208(7) 0.7296(3) 0.7289(4) 0.0335(12) Uani 1 1 d . . . . .
H4A H 0.989066 0.724859 0.675158 0.040 Uiso 1 1 calc R U . . .
H4B H 0.993947 0.757220 0.770930 0.040 Uiso 1 1 calc R U . . .
C2 C 0.6102(7) 0.7770(3) 0.7821(3) 0.0276(11) Uani 1 1 d . . . . .
H2 H 0.506727 0.805400 0.760001 0.033 Uiso 1 1 calc R U . . .
C16 C 0.7055(7) 0.4019(3) 0.8671(3) 0.0315(11) Uani 1 1 d . . . . .
H16 H 0.760612 0.370593 0.908214 0.038 Uiso 1 1 calc R U . . .
C25 C 0.8065(7) 0.6880(3) 0.9280(3) 0.0310(11) Uani 1 1 d . . . . .
H25A H 0.717981 0.677050 0.972661 0.037 Uiso 1 1 calc R U . . .
H25B H 0.920167 0.668017 0.948671 0.037 Uiso 1 1 calc R U . . .
C24 C 0.8240(7) 0.7743(3) 0.9198(4) 0.0330(12) Uani 1 1 d . . . . .
H24A H 0.936208 0.785583 0.890820 0.040 Uiso 1 1 calc R U . . .
H24B H 0.830349 0.795610 0.978499 0.040 Uiso 1 1 calc R U . . .
C23 C 0.6707(7) 0.8139(3) 0.8688(4) 0.0332(12) Uani 1 1 d . . . . .
H23A H 0.567680 0.817109 0.907153 0.040 Uiso 1 1 calc R U . . .
H23B H 0.708249 0.865197 0.856009 0.040 Uiso 1 1 calc R U . . .
C22 C 0.1893(7) 0.4877(3) 0.9090(3) 0.0317(11) Uani 1 1 d . . . . .
H22A H 0.073263 0.510940 0.906592 0.048 Uiso 1 1 calc R U . . .
H22B H 0.257078 0.508789 0.956889 0.048 Uiso 1 1 calc R U . . .
H22C H 0.175973 0.434292 0.917720 0.048 Uiso 1 1 calc R U . . .
C20 C 0.9769(7) 0.4723(4) 0.6414(4) 0.0439(15) Uani 1 1 d . . . . .
H20A H 1.018048 0.494005 0.587341 0.066 Uiso 1 1 calc R U . . .
H20B H 0.984435 0.418228 0.637916 0.066 Uiso 1 1 calc R U . . .
H20C H 1.050376 0.489923 0.689185 0.066 Uiso 1 1 calc R U . . .

loop_
_atom_site_aniso_label
_atom_site_aniso_U_11
_atom_site_aniso_U_22
_atom_site_aniso_U_33
_atom_site_aniso_U_23
_atom_site_aniso_U_13
_atom_site_aniso_U_12
Se1 0.0293(3) 0.0326(3) 0.0285(3) -0.0062(2) 0.0088(2) -0.0062(2)
P1 0.0209(5) 0.0192(6) 0.0241(6) -0.0005(4) 0.0023(5) -0.0003(4)
O21 0.0265(17) 0.0313(19) 0.0213(17) 0.0023(14) 0.0051(14) -0.0011(14)
O19 0.0216(16) 0.0331(19) 0.0290(19) -0.0008(15) 0.0053(14) 0.0027(14)
C12 0.017(2) 0.024(2) 0.021(2) 0.0008(18) 0.0046(17) -0.0001(17)
C13 0.021(2) 0.022(2) 0.023(2) -0.0032(18) -0.0037(18) -0.0005(18)
C14 0.026(2) 0.022(2) 0.023(2) -0.0052(18) 0.0000(19) 0.0009(18)
C18 0.025(2) 0.021(2) 0.023(2) -0.0020(18) -0.0021(19) -0.0049(18)
C7 0.018(2) 0.026(2) 0.024(2) 0.0022(19) 0.0052(18) -0.0004(18)
C17 0.036(3) 0.024(2) 0.025(3) 0.0032(19) -0.004(2) -0.005(2)
C9 0.028(2) 0.039(3) 0.024(3) 0.012(2) 0.000(2) 0.004(2)
C11 0.024(2) 0.031(3) 0.023(2) 0.0007(19) 0.0040(19) -0.003(2)
C5 0.021(2) 0.030(3) 0.036(3) -0.004(2) -0.001(2) 0.003(2)
C10 0.028(2) 0.040(3) 0.019(2) 0.001(2) 0.0014(19) -0.003(2)
C8 0.029(2) 0.026(3) 0.031(3) 0.005(2) 0.004(2) 0.003(2)
C15 0.028(2) 0.023(2) 0.037(3) -0.004(2) -0.006(2) 0.006(2)
C3 0.027(2) 0.029(3) 0.037(3) 0.009(2) 0.004(2) -0.003(2)
C6 0.024(2) 0.021(2) 0.030(3) -0.0004(19) -0.002(2) -0.0002(18)
C4 0.026(2) 0.038(3) 0.037(3) 0.000(2) 0.007(2) -0.002(2)
C2 0.026(2) 0.017(2) 0.040(3) 0.003(2) 0.002(2) 0.0014(19)
C16 0.039(3) 0.025(2) 0.030(3) 0.003(2) -0.011(2) 0.001(2)
C25 0.032(3) 0.029(3) 0.032(3) -0.002(2) -0.003(2) -0.005(2)
C24 0.037(3) 0.025(3) 0.037(3) -0.005(2) -0.003(2) -0.006(2)
C23 0.030(3) 0.022(2) 0.047(3) -0.006(2) 0.002(2) -0.001(2)
C22 0.036(3) 0.036(3) 0.023(3) 0.001(2) 0.006(2) -0.006(2)
C20 0.024(3) 0.067(4) 0.041(3) -0.006(3) 0.003(2) 0.011(3)

loop_
_atom_type_symbol
_atom_type_description
_atom_type_scat_dispersion_real
_atom_type_scat_dispersion_imag
_atom_type_scat_source
C C 0.0181 0.0091 'International Tables Vol C Tables 4.2.6.8 and 6.1.1.4'
H H 0.0000 0.0000 'International Tables Vol C Tables 4.2.6.8 and 6.1.1.4'
O O 0.0492 0.0322 'International Tables Vol C Tables 4.2.6.8 and 6.1.1.4'
P P 0.2955 0.4335 'International Tables Vol C Tables 4.2.6.8 and 6.1.1.4'
Se Se -0.7943 1.1372 'International Tables Vol C Tables 4.2.6.8 and 6.1.1.4'

loop_
_geom_angle_atom_site_label_1
_geom_angle_atom_site_label_2
_geom_angle_atom_site_label_3
_geom_angle
_geom_angle_site_symmetry_1
_geom_angle_site_symmetry_3
_geom_angle_publ_flag
C7 P1 Se1 111.57(15) . . ?
C7 P1 C6 111.4(2) . . ?
C7 P1 C2 108.1(2) . . ?
C6 P1 Se1 116.08(17) . . ?
C6 P1 C2 96.0(2) . . ?
C2 P1 Se1 112.46(17) . . ?
C18 O21 C22 117.7(4) . . ?
C14 O19 C20 117.4(4) . . ?
C7 C12 C13 123.0(4) . . ?
C11 C12 C13 117.6(4) . . ?
C11 C12 C7 119.4(4) . . ?
C14 C13 C12 119.9(4) . . ?
C18 C13 C12 121.7(4) . . ?
C18 C13 C14 118.3(4) . . ?
O19 C14 C13 115.2(4) . . ?
O19 C14 C15 124.4(4) . . ?
C15 C14 C13 120.5(5) . . ?
O21 C18 C13 115.6(4) . . ?
O21 C18 C17 123.5(4) . . ?
C17 C18 C13 120.9(5) . . ?
C12 C7 P1 125.9(4) . . ?
C8 C7 P1 116.1(4) . . ?
C8 C7 C12 117.9(4) . . ?
C18 C17 H17 120.5 . . ?
C16 C17 C18 119.0(5) . . ?
C16 C17 H17 120.5 . . ?
C10 C9 H9 120.1 . . ?
C8 C9 H9 120.1 . . ?
C8 C9 C10 119.8(5) . . ?
C12 C11 H11 119.3 . . ?
C12 C11 C10 121.4(5) . . ?
C10 C11 H11 119.3 . . ?
H5A C5 H5B 107.4 . . ?
C6 C5 H5A 108.2 . . ?
C6 C5 H5B 108.2 . . ?
C4 C5 H5A 108.2 . . ?
C4 C5 H5B 108.2 . . ?
C4 C5 C6 116.3(4) . . ?
C9 C10 C11 119.3(5) . . ?
C9 C10 H10 120.4 . . ?
C11 C10 H10 120.4 . . ?
C7 C8 H8 119.0 . . ?
C9 C8 C7 122.0(5) . . ?
C9 C8 H8 119.0 . . ?
C14 C15 H15 120.3 . . ?
C16 C15 C14 119.4(5) . . ?
C16 C15 H15 120.3 . . ?
H3A C3 H3B 107.4 . . ?
C4 C3 H3A 108.3 . . ?
C4 C3 H3B 108.3 . . ?
C4 C3 C2 115.9(4) . . ?
C2 C3 H3A 108.3 . . ?
C2 C3 H3B 108.3 . . ?
P1 C6 H6 107.7 . . ?
C5 C6 P1 109.8(3) . . ?
C5 C6 H6 107.7 . . ?
C5 C6 C25 116.3(4) . . ?
C25 C6 P1 107.2(3) . . ?
C25 C6 H6 107.7 . . ?
C5 C4 C3 114.5(4) . . ?
C5 C4 H4A 108.6 . . ?
C5 C4 H4B 108.6 . . ?
C3 C4 H4A 108.6 . . ?
C3 C4 H4B 108.6 . . ?
H4A C4 H4B 107.6 . . ?
P1 C2 H2 107.7 . . ?
C3 C2 P1 111.1(3) . . ?
C3 C2 H2 107.7 . . ?
C3 C2 C23 115.2(4) . . ?
C23 C2 P1 107.3(3) . . ?
C23 C2 H2 107.7 . . ?
C17 C16 H16 119.2 . . ?
C15 C16 C17 121.5(5) . . ?
C15 C16 H16 119.2 . . ?
C6 C25 H25A 108.3 . . ?
C6 C25 H25B 108.3 . . ?
H25A C25 H25B 107.4 . . ?
C24 C25 C6 116.0(4) . . ?
C24 C25 H25A 108.3 . . ?
C24 C25 H25B 108.3 . . ?
C25 C24 H24A 108.4 . . ?
C25 C24 H24B 108.4 . . ?
C25 C24 C23 115.4(4) . . ?
H24A C24 H24B 107.5 . . ?
C23 C24 H24A 108.4 . . ?
C23 C24 H24B 108.4 . . ?
C2 C23 C24 116.7(4) . . ?
C2 C23 H23A 108.1 . . ?
C2 C23 H23B 108.1 . . ?
C24 C23 H23A 108.1 . . ?
C24 C23 H23B 108.1 . . ?
H23A C23 H23B 107.3 . . ?
O21 C22 H22A 109.5 . . ?
O21 C22 H22B 109.5 . . ?
O21 C22 H22C 109.5 . . ?
H22A C22 H22B 109.5 . . ?
H22A C22 H22C 109.5 . . ?
H22B C22 H22C 109.5 . . ?
O19 C20 H20A 109.5 . . ?
O19 C20 H20B 109.5 . . ?
O19 C20 H20C 109.5 . . ?
H20A C20 H20B 109.5 . . ?
H20A C20 H20C 109.5 . . ?
H20B C20 H20C 109.5 . . ?

loop_
_geom_bond_atom_site_label_1
_geom_bond_atom_site_label_2
_geom_bond_distance
_geom_bond_site_symmetry_2
_geom_bond_publ_flag
Se1 P1 2.1144(13) . ?
P1 C7 1.820(5) . ?
P1 C6 1.828(5) . ?
P1 C2 1.835(5) . ?
O21 C18 1.363(6) . ?
O21 C22 1.426(6) . ?
O19 C14 1.357(6) . ?
O19 C20 1.431(6) . ?
C12 C13 1.498(6) . ?
C12 C7 1.407(7) . ?
C12 C11 1.391(6) . ?
C13 C14 1.410(6) . ?
C13 C18 1.399(7) . ?
C14 C15 1.396(7) . ?
C18 C17 1.394(7) . ?
C7 C8 1.406(7) . ?
C17 H17 0.9300 . ?
C17 C16 1.387(7) . ?
C9 H9 0.9300 . ?
C9 C10 1.386(8) . ?
C9 C8 1.373(7) . ?
C11 H11 0.9300 . ?
C11 C10 1.391(7) . ?
C5 H5A 0.9700 . ?
C5 H5B 0.9700 . ?
C5 C6 1.543(7) . ?
C5 C4 1.533(7) . ?
C10 H10 0.9300 . ?
C8 H8 0.9300 . ?
C15 H15 0.9300 . ?
C15 C16 1.378(8) . ?
C3 H3A 0.9700 . ?
C3 H3B 0.9700 . ?
C3 C4 1.534(7) . ?
C3 C2 1.534(7) . ?
C6 H6 0.9800 . ?
C6 C25 1.551(7) . ?
C4 H4A 0.9700 . ?
C4 H4B 0.9700 . ?
C2 H2 0.9800 . ?
C2 C23 1.536(7) . ?
C16 H16 0.9300 . ?
C25 H25A 0.9700 . ?
C25 H25B 0.9700 . ?
C25 C24 1.538(7) . ?
C24 H24A 0.9700 . ?
C24 H24B 0.9700 . ?
C24 C23 1.548(7) . ?
C23 H23A 0.9700 . ?
C23 H23B 0.9700 . ?
C22 H22A 0.9600 . ?
C22 H22B 0.9600 . ?
C22 H22C 0.9600 . ?
C20 H20A 0.9600 . ?
C20 H20B 0.9600 . ?
C20 H20C 0.9600 . ?

loop_
_geom_torsion_atom_site_label_1
_geom_torsion_atom_site_label_2
_geom_torsion_atom_site_label_3
_geom_torsion_atom_site_label_4
_geom_torsion
_geom_torsion_site_symmetry_1
_geom_torsion_site_symmetry_2
_geom_torsion_site_symmetry_3
_geom_torsion_site_symmetry_4
_geom_torsion_publ_flag
Se1 P1 C7 C12 -87.8(4) . . . . ?
Se1 P1 C7 C8 89.4(4) . . . . ?
Se1 P1 C6 C5 -179.4(3) . . . . ?
Se1 P1 C6 C25 -52.2(4) . . . . ?
Se1 P1 C2 C3 -177.8(3) . . . . ?
Se1 P1 C2 C23 55.5(4) . . . . ?
P1 C7 C8 C9 179.6(4) . . . . ?
P1 C6 C25 C24 -60.6(5) . . . . ?
P1 C2 C23 C24 59.5(5) . . . . ?
O21 C18 C17 C16 174.9(4) . . . . ?
O19 C14 C15 C16 179.8(4) . . . . ?
C12 C13 C14 O19 -2.9(6) . . . . ?
C12 C13 C14 C15 176.4(4) . . . . ?
C12 C13 C18 O21 6.5(6) . . . . ?
C12 C13 C18 C17 -174.9(4) . . . . ?
C12 C7 C8 C9 -2.9(7) . . . . ?
C12 C11 C10 C9 -1.0(7) . . . . ?
C13 C12 C7 P1 0.0(6) . . . . ?
C13 C12 C7 C8 -177.2(4) . . . . ?
C13 C12 C11 C10 179.0(4) . . . . ?
C13 C14 C15 C16 0.6(7) . . . . ?
C13 C18 C17 C16 -3.6(7) . . . . ?
C14 C13 C18 O21 -171.4(4) . . . . ?
C14 C13 C18 C17 7.2(7) . . . . ?
C14 C15 C16 C17 3.2(8) . . . . ?
C18 C13 C14 O19 175.0(4) . . . . ?
C18 C13 C14 C15 -5.7(7) . . . . ?
C18 C17 C16 C15 -1.7(7) . . . . ?
C7 P1 C6 C5 51.4(4) . . . . ?
C7 P1 C6 C25 178.6(3) . . . . ?
C7 P1 C2 C3 -54.2(4) . . . . ?
C7 P1 C2 C23 179.1(3) . . . . ?
C7 C12 C13 C14 -106.3(5) . . . . ?
C7 C12 C13 C18 75.9(6) . . . . ?
C7 C12 C11 C10 -2.0(7) . . . . ?
C11 C12 C13 C14 72.6(6) . . . . ?
C11 C12 C13 C18 -105.2(5) . . . . ?
C11 C12 C7 P1 -178.9(3) . . . . ?
C11 C12 C7 C8 3.9(7) . . . . ?
C5 C6 C25 C24 62.7(6) . . . . ?
C10 C9 C8 C7 -0.1(8) . . . . ?
C8 C9 C10 C11 2.1(7) . . . . ?
C3 C2 C23 C24 -64.7(6) . . . . ?
C6 P1 C7 C12 43.7(5) . . . . ?
C6 P1 C7 C8 -139.1(4) . . . . ?
C6 P1 C2 C3 60.7(4) . . . . ?
C6 P1 C2 C23 -66.0(4) . . . . ?
C6 C5 C4 C3 -48.8(6) . . . . ?
C6 C25 C24 C23 45.2(7) . . . . ?
C4 C5 C6 P1 60.4(5) . . . . ?
C4 C5 C6 C25 -61.6(6) . . . . ?
C4 C3 C2 P1 -58.7(5) . . . . ?
C4 C3 C2 C23 63.5(6) . . . . ?
C2 P1 C7 C12 148.0(4) . . . . ?
C2 P1 C7 C8 -34.8(4) . . . . ?
C2 P1 C6 C5 -60.8(4) . . . . ?
C2 P1 C6 C25 66.5(4) . . . . ?
C2 C3 C4 C5 47.6(6) . . . . ?
C25 C24 C23 C2 -45.0(7) . . . . ?
C22 O21 C18 C13 -169.4(4) . . . . ?
C22 O21 C18 C17 12.0(6) . . . . ?
C20 O19 C14 C13 171.8(4) . . . . ?
C20 O19 C14 C15 -7.4(7) . . . . ?
